data_7235814
loop_
_publ_author_name
'Klap\"otke, Thomas M.'
'Schmid, Philipp. C.'
'Schnell, Simon'
'Stierstorfer, J\"org'

_publ_section_title
;
 Thermal stabilization of energetic materials by the aromatic
 nitrogen-rich
 4,4&#x2032;,5,5&#x2032;-tetraamino-3,3&#x2032;-bi-1,2,4-triazolium cation
;
_journal_issue 6
_journal_name_full 'Journal of Materials Chemistry A'
_journal_page_first 2658
_journal_paper_doi 10.1039/C4TA05964F
_journal_volume 3
_journal_year 2015
_chemical_formula_moiety '2(C4 H9 N10), 2(C H N6 O2), H2 O'
_chemical_formula_sum 'C10 H22 N32 O5'
_chemical_formula_weight 670.60
_chemical_name_common '5,5-bis(2,3-diaminotriazolium) 5-nitrimino1-H-tetrazolate semihydrate'
_chemical_name_systematic '5,5-bis(2,3-diaminotriazolium) 5-nitrimino1-H-tetrazolate semihydrate'
_space_group_IT_number 15
_space_group_name_Hall '-C 2yc'
_space_group_name_H-M_alt 'C 1 2/c 1'
_symmetry_cell_setting monoclinic
_symmetry_Int_Tables_number 15
_symmetry_space_group_name_Hall '-C 2yc'
_symmetry_space_group_name_H-M 'C 1 2/c 1'
_atom_sites_solution_hydrogens difmap
_atom_sites_solution_primary direct
_atom_sites_solution_secondary difmap
_audit_creation_date
;
'Thu Jul 10 07:21:16 2014'
;
_audit_creation_method
;
CrysAlisPro, Oxford Diffraction Ltd.,
Version 1.171.35.11 (release 16-05-2011 CrysAlis171 .NET)
(compiled May 16 2011,17:55:39)
;
_audit_update_record
;
2014-10-14 deposited with the CCDC.
2014-12-17 downloaded from the CCDC.
;
_cell_angle_alpha 90.00
_cell_angle_beta 94.715(3)
_cell_angle_gamma 90.00
_cell_formula_units_Z 4
_cell_length_a 28.2349(8)
_cell_length_b 12.8429(3)
_cell_length_c 7.2379(3)
_cell_measurement_reflns_used 6230
_cell_measurement_temperature 173(2)
_cell_measurement_theta_max 31.9030
_cell_measurement_theta_min 4.3530
_cell_volume 2615.71(15)
_computing_cell_refinement
;
CrysAlisPro, Agilent Technologies,
Version 1.171.35.11 (release 16-05-2011 CrysAlis171 .NET)
(compiled May 16 2011,17:55:39)
;
_computing_data_collection
;
CrysAlisPro, Agilent Technologies,
Version 1.171.35.11 (release 16-05-2011 CrysAlis171 .NET)
(compiled May 16 2011,17:55:39)
;
_computing_data_reduction
;
CrysAlisPro, Agilent Technologies,
Version 1.171.35.11 (release 16-05-2011 CrysAlis171 .NET)
(compiled May 16 2011,17:55:39)
;
_computing_molecular_graphics
;
'ORTEP (M. N. Burnett, C. K. Johnson, ORTEP-III: Oak Ridge Thermal Ellipsoid
# Plot Program for Crystal Structure Illustrations, Oak Ridge National
# Laboratory Report ORNL-6895, 1996). Windows version (L. J. Farrugia, Univ.
# Glasgow) used --- SCHAKAL (E. Keller, University of  Freiburg (Breisgau),
# Germany, 1995)'
;
_computing_publication_material
;PLATON (A. L. Spek, Acta Crystallogr, Sect. A, 1990, 46, C34, 1995 version).
# --- T.B.Cohen, Pure Appl. Chem. 1996,68,2339-2359 (atomic masses).
;
_computing_structure_refinement 'SHELXL-97 (Sheldrick, 1997)'
_computing_structure_solution SIR-92
_diffrn_ambient_temperature 173
_diffrn_detector_area_resol_mean 15.9809
_diffrn_measured_fraction_theta_full 0.996
_diffrn_measured_fraction_theta_max 0.996
_diffrn_measurement_device 'CCD camera on \k-goniostat'
_diffrn_measurement_device_type 'Xcalibur, Sapphire3'
_diffrn_measurement_method '\w scans'
_diffrn_orient_matrix_UB_11 0.0217944000
_diffrn_orient_matrix_UB_12 -0.0149035000
_diffrn_orient_matrix_UB_13 0.0485098000
_diffrn_orient_matrix_UB_21 -0.0051812000
_diffrn_orient_matrix_UB_22 0.0320373000
_diffrn_orient_matrix_UB_23 0.0755797000
_diffrn_orient_matrix_UB_31 -0.0115684000
_diffrn_orient_matrix_UB_32 -0.0424297000
_diffrn_orient_matrix_UB_33 0.0400371000
_diffrn_radiation_collimation 0.5
_diffrn_radiation_monochromator graphite
_diffrn_radiation_source 'Enhance (Mo) X-ray Source'
_diffrn_radiation_type 'Mo K\a'
_diffrn_radiation_wavelength 0.71073
_diffrn_reflns_av_R_equivalents 0.0320
_diffrn_reflns_av_sigmaI/netI 0.0184
_diffrn_reflns_limit_h_max 35
_diffrn_reflns_limit_h_min -35
_diffrn_reflns_limit_k_max 16
_diffrn_reflns_limit_k_min -16
_diffrn_reflns_limit_l_max 9
_diffrn_reflns_limit_l_min -9
_diffrn_reflns_number 19744
_diffrn_reflns_theta_full 26.50
_diffrn_reflns_theta_max 26.50
_diffrn_reflns_theta_min 4.25
_diffrn_source_current 40
_diffrn_source_type 'Spellman generator'
_diffrn_source_voltage 50
_exptl_absorpt_coefficient_mu 0.140
_exptl_absorpt_correction_T_max 0.9930
_exptl_absorpt_correction_T_min 0.9525
_exptl_absorpt_correction_type multi-scan
_exptl_absorpt_process_details
;
CrysAlisPro, Agilent Technologies,
Version 1.171.35.11 (release 16-05-2011 CrysAlis171 .NET)
(compiled May 16 2011,17:55:39)
Empirical absorption correction using spherical harmonics,
 implemented in SCALE3 ABSPACK scaling algorithm.
;
_exptl_crystal_colour colorless
_exptl_crystal_density_diffrn 1.703
_exptl_crystal_density_method 'not measured'
_exptl_crystal_description plate
_exptl_crystal_F_000 1384
_exptl_crystal_size_max 0.35
_exptl_crystal_size_mid 0.20
_exptl_crystal_size_min 0.05
_refine_diff_density_max 0.238
_refine_diff_density_min -0.187
_refine_diff_density_rms 0.041
_refine_ls_extinction_method none
_refine_ls_goodness_of_fit_ref 1.033
_refine_ls_hydrogen_treatment refall
_refine_ls_matrix_type full
_refine_ls_number_parameters 257
_refine_ls_number_reflns 2706
_refine_ls_number_restraints 0
_refine_ls_restrained_S_all 1.033
_refine_ls_R_factor_all 0.0379
_refine_ls_R_factor_gt 0.0318
_refine_ls_shift/su_max 0.000
_refine_ls_shift/su_mean 0.000
_refine_ls_structure_factor_coef Fsqd
_refine_ls_weighting_details 'calc w=1/[\s^2^(Fo^2^)+(0.0474P)^2^+1.4950P] where P=(Fo^2^+2Fc^2^)/3'
_refine_ls_weighting_scheme calc
_refine_ls_wR_factor_gt 0.0830
_refine_ls_wR_factor_ref 0.0874
_reflns_number_gt 2355
_reflns_number_total 2706
_reflns_threshold_expression >2sigma(I)
_cod_data_source_file c4ta05964f2.cif
_cod_data_source_block jx224
_cod_original_cell_volume 2615.71(14)
_cod_original_sg_symbol_Hall -C2yc
_cod_database_code 7235814

loop_
_symmetry_equiv_pos_as_xyz
'x, y, z'
'-x, y, -z+1/2'
'x+1/2, y+1/2, z'
'-x+1/2, y+1/2, -z+1/2'
'-x, -y, -z'
'x, -y, z-1/2'
'-x+1/2, -y+1/2, -z'
'x+1/2, -y+1/2, z-1/2'

loop_
_atom_site_label
_atom_site_type_symbol
_atom_site_fract_x
_atom_site_fract_y
_atom_site_fract_z
_atom_site_U_iso_or_equiv
_atom_site_adp_type
_atom_site_occupancy
_atom_site_symmetry_multiplicity
_atom_site_calc_flag
_atom_site_refinement_flags
N7 N 0.14742(4) 0.59245(8) 0.71291(15) 0.0215(2) Uani 1 1 d .
N8 N 0.12048(4) 0.50838(8) 0.76568(15) 0.0217(2) Uani 1 1 d .
N9 N 0.18491(4) 0.44919(8) 0.64820(14) 0.0194(2) Uani 1 1 d .
N10 N 0.15225(4) 0.23554(8) 0.72435(16) 0.0230(2) Uani 1 1 d .
N11 N 0.12447(4) 0.15473(9) 0.77797(16) 0.0232(2) Uani 1 1 d .
N12 N 0.08684(4) 0.29407(8) 0.83943(14) 0.0189(2) Uani 1 1 d .
N13 N 0.22049(4) 0.60929(9) 0.57214(16) 0.0255(3) Uani 1 1 d .
N14 N 0.22032(4) 0.38654(9) 0.57981(18) 0.0256(3) Uani 1 1 d .
N15 N 0.05041(4) 0.35599(9) 0.90109(19) 0.0270(3) Uani 1 1 d .
N16 N 0.04996(4) 0.13352(9) 0.90586(16) 0.0239(2) Uani 1 1 d .
C2 C 0.14359(4) 0.42418(9) 0.72677(17) 0.0187(3) Uani 1 1 d .
C3 C 0.18590(4) 0.55474(9) 0.64325(17) 0.0194(3) Uani 1 1 d .
C4 C 0.12876(4) 0.31886(9) 0.76265(17) 0.0186(3) Uani 1 1 d .
C5 C 0.08463(4) 0.18879(9) 0.84520(17) 0.0194(3) Uani 1 1 d .
O1 O 0.20044(4) 0.02849(8) 0.12714(16) 0.0354(3) Uani 1 1 d .
O2 O 0.18468(3) 0.18987(7) 0.19502(16) 0.0333(3) Uani 1 1 d .
N1 N 0.06386(4) 0.09479(8) 0.38461(16) 0.0238(2) Uani 1 1 d .
N2 N 0.03931(4) 0.18030(8) 0.42921(16) 0.0247(3) Uani 1 1 d .
N3 N 0.06120(4) 0.26464(8) 0.38510(16) 0.0238(2) Uani 1 1 d .
N4 N 0.10121(4) 0.23424(8) 0.30927(15) 0.0207(2) Uani 1 1 d .
N5 N 0.13356(4) 0.05960(8) 0.24495(16) 0.0243(2) Uani 1 1 d .
N6 N 0.17362(4) 0.09490(8) 0.18826(16) 0.0254(3) Uani 1 1 d .
C1 C 0.10243(4) 0.12987(9) 0.31006(17) 0.0198(3) Uani 1 1 d .
O3 O 0.0000 0.45149(11) 0.2500 0.0366(4) Uani 1 2 d S
H16A H 0.0521(6) 0.0660(15) 0.904(2) 0.034(4) Uiso 1 1 d .
H14A H 0.2367(6) 0.3567(14) 0.676(3) 0.040(5) Uiso 1 1 d .
H13A H 0.2455(6) 0.5789(14) 0.541(2) 0.035(4) Uiso 1 1 d .
H15A H 0.0404(6) 0.3986(15) 0.810(3) 0.046(5) Uiso 1 1 d .
H16B H 0.0244(7) 0.1645(15) 0.950(3) 0.044(5) Uiso 1 1 d .
H13B H 0.2200(7) 0.6777(16) 0.587(2) 0.043(5) Uiso 1 1 d .
H14B H 0.2045(7) 0.3350(15) 0.513(3) 0.043(5) Uiso 1 1 d .
H3A H -0.0194(7) 0.4117(16) 0.194(3) 0.055(6) Uiso 1 1 d .
H15B H 0.0629(7) 0.3936(17) 1.000(3) 0.055(6) Uiso 1 1 d .
H11 H 0.1326(6) 0.0894(14) 0.760(2) 0.035(4) Uiso 1 1 d .
H4 H 0.1227(7) 0.2892(17) 0.267(3) 0.056(6) Uiso 1 1 d .

loop_
_atom_site_aniso_label
_atom_site_aniso_U_11
_atom_site_aniso_U_22
_atom_site_aniso_U_33
_atom_site_aniso_U_23
_atom_site_aniso_U_13
_atom_site_aniso_U_12
N7 0.0211(5) 0.0161(5) 0.0282(6) 0.0011(4) 0.0077(4) -0.0001(4)
N8 0.0215(5) 0.0165(5) 0.0281(6) 0.0002(4) 0.0072(4) -0.0009(4)
N9 0.0176(5) 0.0159(5) 0.0255(5) 0.0015(4) 0.0055(4) 0.0023(4)
N10 0.0228(6) 0.0169(5) 0.0303(6) -0.0012(4) 0.0076(4) -0.0015(4)
N11 0.0226(6) 0.0137(5) 0.0340(6) -0.0021(4) 0.0075(5) -0.0003(4)
N12 0.0184(5) 0.0154(5) 0.0231(5) -0.0005(4) 0.0037(4) 0.0002(4)
N13 0.0225(6) 0.0192(6) 0.0365(7) 0.0033(5) 0.0122(5) 0.0005(5)
N14 0.0212(6) 0.0207(6) 0.0361(7) 0.0000(5) 0.0093(5) 0.0067(5)
N15 0.0224(6) 0.0202(6) 0.0399(7) 0.0017(5) 0.0114(5) 0.0055(5)
N16 0.0223(6) 0.0171(6) 0.0333(6) -0.0002(4) 0.0079(5) -0.0018(4)
C2 0.0175(6) 0.0181(6) 0.0208(6) 0.0003(4) 0.0034(4) 0.0005(5)
C3 0.0206(6) 0.0169(6) 0.0209(6) 0.0013(4) 0.0017(5) 0.0009(5)
C4 0.0174(6) 0.0175(6) 0.0212(6) -0.0008(4) 0.0031(4) -0.0001(4)
C5 0.0210(6) 0.0167(6) 0.0203(6) -0.0012(4) 0.0007(5) -0.0005(5)
O1 0.0278(5) 0.0244(5) 0.0567(7) -0.0015(5) 0.0197(5) 0.0044(4)
O2 0.0270(5) 0.0172(5) 0.0574(7) 0.0034(4) 0.0138(5) -0.0021(4)
N1 0.0216(5) 0.0202(5) 0.0306(6) 0.0033(4) 0.0073(4) 0.0012(4)
N2 0.0234(6) 0.0217(6) 0.0297(6) 0.0020(4) 0.0072(5) 0.0012(4)
N3 0.0218(5) 0.0215(5) 0.0287(6) 0.0004(4) 0.0061(4) 0.0009(4)
N4 0.0200(5) 0.0175(5) 0.0253(6) 0.0003(4) 0.0057(4) 0.0003(4)
N5 0.0204(5) 0.0177(5) 0.0360(6) 0.0014(4) 0.0097(5) -0.0007(4)
N6 0.0219(5) 0.0182(5) 0.0371(6) 0.0035(4) 0.0078(5) 0.0008(4)
C1 0.0192(6) 0.0173(6) 0.0230(6) 0.0026(5) 0.0025(5) 0.0000(5)
O3 0.0348(9) 0.0201(7) 0.0532(10) 0.000 -0.0061(7) 0.000

loop_
_atom_type_symbol
_atom_type_description
_atom_type_scat_dispersion_real
_atom_type_scat_dispersion_imag
_atom_type_scat_source
C C 0.0033 0.0016 'International Tables Vol C Tables 4.2.6.8 and 6.1.1.4'
N N 0.0061 0.0033 'International Tables Vol C Tables 4.2.6.8 and 6.1.1.4'
O O 0.0106 0.0060 'International Tables Vol C Tables 4.2.6.8 and 6.1.1.4'
H H 0.0000 0.0000 'International Tables Vol C Tables 4.2.6.8 and 6.1.1.4'

loop_
_geom_angle_atom_site_label_1
_geom_angle_atom_site_label_2
_geom_angle_atom_site_label_3
_geom_angle
C3 N7 N8 107.71(10)
C2 N8 N7 106.81(10)
C3 N9 C2 105.31(10)
C3 N9 N14 123.10(10)
C2 N9 N14 131.57(10)
C4 N10 N11 104.36(10)
C5 N11 N10 111.87(10)
C5 N11 H11 127.0(11)
N10 N11 H11 121.1(11)
C5 N12 C4 106.55(10)
C5 N12 N15 121.31(10)
C4 N12 N15 132.13(10)
C3 N13 H13A 120.6(12)
C3 N13 H13B 116.8(12)
H13A N13 H13B 120.6(17)
N9 N14 H14A 108.0(11)
N9 N14 H14B 105.7(12)
H14A N14 H14B 107.7(16)
N12 N15 H15A 108.2(12)
N12 N15 H15B 107.7(13)
H15A N15 H15B 109.6(18)
C5 N16 H16A 118.6(11)
C5 N16 H16B 121.2(12)
H16A N16 H16B 120.2(16)
N8 C2 N9 110.56(10)
N8 C2 C4 125.38(11)
N9 C2 C4 124.06(11)
N7 C3 N13 126.96(12)
N7 C3 N9 109.60(11)
N13 C3 N9 123.41(11)
N10 C4 N12 111.34(10)
N10 C4 C2 124.83(11)
N12 C4 C2 123.82(11)
N16 C5 N11 128.17(12)
N16 C5 N12 125.96(12)
N11 C5 N12 105.87(11)
C1 N1 N2 105.90(10)
N3 N2 N1 110.79(10)
N2 N3 N4 106.79(10)
C1 N4 N3 107.97(10)
C1 N4 H4 133.9(12)
N3 N4 H4 118.1(12)
N6 N5 C1 118.22(10)
O1 N6 O2 121.42(11)
O1 N6 N5 116.00(10)
O2 N6 N5 122.59(11)
N1 C1 N4 108.54(11)
N1 C1 N5 119.03(11)
N4 C1 N5 132.37(12)

loop_
_geom_bond_atom_site_label_1
_geom_bond_atom_site_label_2
_geom_bond_distance
N7 C3 1.3263(16)
N7 N8 1.3921(14)
N8 C2 1.3056(16)
N9 C3 1.3564(15)
N9 C2 1.3772(15)
N9 N14 1.4049(14)
N10 C4 1.3006(16)
N10 N11 1.3758(15)
N11 C5 1.3355(16)
N11 H11 0.882(18)
N12 C5 1.3544(16)
N12 C4 1.3854(16)
N12 N15 1.4017(15)
N13 C3 1.3388(16)
N13 H13A 0.855(18)
N13 H13B 0.89(2)
N14 H14A 0.892(19)
N14 H14B 0.915(19)
N15 H15A 0.88(2)
N15 H15B 0.91(2)
N16 C5 1.3136(16)
N16 H16A 0.870(19)
N16 H16B 0.90(2)
C2 C4 1.4457(17)
O1 N6 1.2456(14)
O2 N6 1.2589(14)
N1 C1 1.3330(16)
N1 N2 1.3518(15)
N2 N3 1.2997(15)
N3 N4 1.3534(15)
N4 C1 1.3409(16)
N4 H4 1.00(2)
N5 N6 1.3151(15)
N5 C1 1.3702(16)
O3 H3A 0.830(19)

loop_
_geom_hbond_atom_site_label_D
_geom_hbond_atom_site_label_H
_geom_hbond_atom_site_label_A
_geom_hbond_distance_DH
_geom_hbond_distance_HA
_geom_hbond_distance_DA
_geom_hbond_angle_DHA
_geom_hbond_site_symmetry_A
N16 H16A N1 0.870(19) 2.098(19) 2.9640(16) 173.8(15) 6_556
N14 H14A O2 0.892(19) 2.411(19) 3.1773(16) 144.2(15) 7_556
N14 H14A O1 0.892(19) 2.633(18) 3.1489(18) 117.7(14) 7_556
N13 H13A O1 0.855(18) 2.127(18) 2.9446(16) 159.8(15) 4
N15 H15A O3 0.88(2) 2.26(2) 3.0133(17) 142.7(16) 5_566
N16 H16B N2 0.90(2) 2.07(2) 2.9385(16) 159.4(16) 2_556
N13 H13B O2 0.89(2) 2.15(2) 2.9351(16) 147.5(16) 6_566
O3 H3A N3 0.830(19) 2.28(2) 3.0696(16) 160.4(19) 2
N11 H11 N5 0.882(18) 1.917(19) 2.7768(16) 164.4(15) 6_556
N4 H4 N7 1.00(2) 1.73(2) 2.7005(15) 163.6(18) 6_565
N4 H4 N8 1.00(2) 2.60(2) 3.3690(15) 133.9(15) 6_565

loop_
_geom_torsion_atom_site_label_1
_geom_torsion_atom_site_label_2
_geom_torsion_atom_site_label_3
_geom_torsion_atom_site_label_4
_geom_torsion
C3 N7 N8 C2 0.20(13)
C4 N10 N11 C5 0.80(14)
N7 N8 C2 N9 -0.52(13)
N7 N8 C2 C4 178.63(11)
C3 N9 C2 N8 0.64(14)
N14 N9 C2 N8 -178.16(12)
C3 N9 C2 C4 -178.53(11)
N14 N9 C2 C4 2.7(2)
N8 N7 C3 N13 178.20(12)
N8 N7 C3 N9 0.20(13)
C2 N9 C3 N7 -0.50(13)
N14 N9 C3 N7 178.43(11)
C2 N9 C3 N13 -178.59(12)
N14 N9 C3 N13 0.34(19)
N11 N10 C4 N12 0.10(14)
N11 N10 C4 C2 -178.66(11)
C5 N12 C4 N10 -0.93(14)
N15 N12 C4 N10 -179.64(12)
C5 N12 C4 C2 177.84(11)
N15 N12 C4 C2 -0.9(2)
N8 C2 C4 N10 -179.53(12)
N9 C2 C4 N10 -0.5(2)
N8 C2 C4 N12 1.86(19)
N9 C2 C4 N12 -179.09(11)
N10 N11 C5 N16 178.82(12)
N10 N11 C5 N12 -1.37(14)
C4 N12 C5 N16 -178.83(12)
N15 N12 C5 N16 0.05(19)
C4 N12 C5 N11 1.35(13)
N15 N12 C5 N11 -179.76(11)
C1 N1 N2 N3 0.04(14)
N1 N2 N3 N4 0.05(14)
N2 N3 N4 C1 -0.11(13)
C1 N5 N6 O1 -178.75(11)
C1 N5 N6 O2 1.41(19)
N2 N1 C1 N4 -0.11(14)
N2 N1 C1 N5 -177.74(11)
N3 N4 C1 N1 0.14(14)
N3 N4 C1 N5 177.34(13)
N6 N5 C1 N1 -173.58(11)
N6 N5 C1 N4 9.5(2)
